data_7024736
loop_
_publ_author_name
'Partyka, David V.'
'Updegraff, 3rd, James B'
'Zeller, Matthias'
'Hunter, Allen D.'
'Gray, Thomas G.'

_publ_section_title
;
 Gold(I) halide complexes of bis(diphenylphosphine)diphenyl ether ligands:
 a balance of ligand strain and non-covalent interactions.
;
_journal_issue 22
_journal_name_full 'Dalton transactions (Cambridge, England : 2003)'
_journal_page_first 5388
_journal_page_last 5397
_journal_paper_doi 10.1039/b920717a
_journal_volume 39
_journal_year 2010
_chemical_formula_sum 'C39 H32 Au2 I2 O3 P2'
_chemical_formula_weight 1258.32
_chemical_name_systematic
;
?
;
_space_group_IT_number 14
_symmetry_cell_setting monoclinic
_symmetry_space_group_name_Hall '-P 2yn'
_symmetry_space_group_name_H-M 'P 1 21/n 1'
_atom_sites_solution_hydrogens geom
_atom_sites_solution_primary direct
_atom_sites_solution_secondary difmap
_audit_creation_method SHELXL-97
_cell_angle_alpha 90.00
_cell_angle_beta 95.031(8)
_cell_angle_gamma 90.00
_cell_formula_units_Z 4
_cell_length_a 10.604(4)
_cell_length_b 18.383(7)
_cell_length_c 19.367(7)
_cell_measurement_reflns_used 5432
_cell_measurement_temperature 140(2)
_cell_measurement_theta_max 30.63
_cell_measurement_theta_min 2.28
_cell_volume 3761(2)
_computing_cell_refinement 'Apex2 v2008.2-4 '
_computing_data_collection 'Apex2 v2008.2-4 (Bruker, 2008)'
_computing_data_reduction 'Apex2 v2008.2-4 '
_computing_molecular_graphics 'SHELXTL 6.14'
_computing_publication_material 'SHELXTL 6.14'
_computing_structure_refinement 'SHELXTL 6.14'
_computing_structure_solution 'SHELXTL 6.14 (Bruker, 2000-2003)'
_diffrn_ambient_temperature 140(2)
_diffrn_measured_fraction_theta_full 0.991
_diffrn_measured_fraction_theta_max 0.991
_diffrn_measurement_device_type 'Bruker AXS SMART APEX CCD diffractometer'
_diffrn_measurement_method '\w scans'
_diffrn_radiation_monochromator graphite
_diffrn_radiation_source 'fine-focus sealed tube'
_diffrn_radiation_type MoK\a
_diffrn_radiation_wavelength 0.71073
_diffrn_reflns_av_R_equivalents 0.2373
_diffrn_reflns_av_sigmaI/netI 0.2596
_diffrn_reflns_limit_h_max 14
_diffrn_reflns_limit_h_min -14
_diffrn_reflns_limit_k_max 24
_diffrn_reflns_limit_k_min -24
_diffrn_reflns_limit_l_max 25
_diffrn_reflns_limit_l_min -25
_diffrn_reflns_number 31171
_diffrn_reflns_theta_full 28.28
_diffrn_reflns_theta_max 28.28
_diffrn_reflns_theta_min 1.53
_diffrn_standards_number 0
_exptl_absorpt_coefficient_mu 9.556
_exptl_absorpt_correction_T_max 0.7461
_exptl_absorpt_correction_T_min 0.2980
_exptl_absorpt_correction_type multi-scan
_exptl_absorpt_process_details 'Apex2 v2008.2-4 (Bruker, 2008)'
_exptl_crystal_colour colourless
_exptl_crystal_density_diffrn 2.222
_exptl_crystal_density_method 'not measured'
_exptl_crystal_description plate
_exptl_crystal_F_000 2336
_exptl_crystal_size_max 0.80
_exptl_crystal_size_mid 0.20
_exptl_crystal_size_min 0.02
_refine_diff_density_max 6.744
_refine_diff_density_min -4.857
_refine_diff_density_rms 0.671
_refine_ls_extinction_coef 0.0049(5)
_refine_ls_extinction_expression Fc^*^=kFc[1+0.001xFc^2^\l^3^/sin(2\q)]^-1/4^
_refine_ls_extinction_method SHELXL
_refine_ls_goodness_of_fit_ref 1.075
_refine_ls_hydrogen_treatment constr
_refine_ls_matrix_type full
_refine_ls_number_parameters 436
_refine_ls_number_reflns 9251
_refine_ls_number_restraints 386
_refine_ls_restrained_S_all 1.054
_refine_ls_R_factor_all 0.2674
_refine_ls_R_factor_gt 0.1546
_refine_ls_shift/su_max 0.004
_refine_ls_shift/su_mean 0.000
_refine_ls_structure_factor_coef Fsqd
_refine_ls_weighting_details 'calc w=1/[\s^2^(Fo^2^)+(0.1302P)^2^+868.7471P] where P=(Fo^2^+2Fc^2^)/3'
_refine_ls_weighting_scheme calc
_refine_ls_wR_factor_gt 0.3748
_refine_ls_wR_factor_ref 0.4358
_reflns_number_gt 4305
_reflns_number_total 9251
_reflns_threshold_expression I>2\s(I)
_cod_data_source_file b920717a.txt
_cod_data_source_block 08mz222_0m
_cod_depositor_comments
;
The following automatic conversions were performed:

'_symmetry_cell_setting' value 'Monoclinic' changed to 'monoclinic'
according to /home/saulius/struct/CIF-dictionaries/cif_core.dic
dictionary named 'cif_core.dic' version 2.4.2 from 2011-04-26.

Automatic conversion script
Id: cif_fix_values 1891 2012-01-12 08:04:46Z andrius 
;
_cod_original_cell_volume 3761(3)
_cod_original_sg_symbol_H-M P2(1)/n
_cod_database_code 7024736

loop_
_symmetry_equiv_pos_as_xyz
'x, y, z'
'-x+1/2, y+1/2, -z+1/2'
'-x, -y, -z'
'x-1/2, -y-1/2, z-1/2'

loop_
_atom_site_label
_atom_site_type_symbol
_atom_site_fract_x
_atom_site_fract_y
_atom_site_fract_z
_atom_site_U_iso_or_equiv
_atom_site_adp_type
_atom_site_occupancy
_atom_site_symmetry_multiplicity
_atom_site_calc_flag
_atom_site_refinement_flags
Au1 Au 0.85140(15) 0.73741(8) 0.20185(10) 0.0337(5) Uani 1 1 d U
Au2 Au 1.12109(14) 0.71544(8) 0.23003(9) 0.0297(5) Uani 1 1 d U
C1 C 0.657(4) 0.639(2) 0.279(2) 0.033(5) Uani 1 1 d U
C2 C 0.564(4) 0.591(3) 0.279(2) 0.037(6) Uani 1 1 d U
H2 H 0.5744 0.5472 0.2544 0.045 Uiso 1 1 calc R
C3 C 0.452(4) 0.597(3) 0.312(2) 0.045(7) Uani 1 1 d U
H3 H 0.3901 0.5598 0.3121 0.054 Uiso 1 1 calc R
C4 C 0.439(4) 0.665(3) 0.344(3) 0.047(7) Uani 1 1 d U
H4 H 0.3623 0.6771 0.3623 0.056 Uiso 1 1 calc R
C5 C 0.540(4) 0.713(3) 0.348(3) 0.044(6) Uani 1 1 d U
H5 H 0.5339 0.7551 0.3770 0.053 Uiso 1 1 calc R
C6 C 0.645(4) 0.706(3) 0.316(2) 0.036(6) Uani 1 1 d U
H6 H 0.7076 0.7429 0.3166 0.043 Uiso 1 1 calc R
C7 C 0.756(4) 0.561(2) 0.166(2) 0.037(5) Uani 1 1 d U
C8 C 0.757(4) 0.488(2) 0.179(2) 0.035(6) Uani 1 1 d U
H8 H 0.7855 0.4692 0.2239 0.043 Uiso 1 1 calc R
C9 C 0.715(4) 0.440(3) 0.125(3) 0.042(6) Uani 1 1 d U
H9 H 0.7156 0.3894 0.1332 0.051 Uiso 1 1 calc R
C10 C 0.673(5) 0.465(3) 0.062(3) 0.045(7) Uani 1 1 d U
H10 H 0.6431 0.4317 0.0267 0.054 Uiso 1 1 calc R
C11 C 0.675(5) 0.539(3) 0.049(3) 0.046(6) Uani 1 1 d U
H11 H 0.6480 0.5570 0.0041 0.055 Uiso 1 1 calc R
C12 C 0.716(4) 0.586(3) 0.100(2) 0.042(6) Uani 1 1 d U
H12 H 0.7160 0.6372 0.0912 0.050 Uiso 1 1 calc R
C13 C 1.005(4) 0.534(2) 0.275(2) 0.032(5) Uani 1 1 d U
C14 C 0.897(4) 0.573(2) 0.299(2) 0.032(4) Uani 1 1 d U
C15 C 0.867(4) 0.562(2) 0.359(2) 0.034(5) Uani 1 1 d U
H15 H 0.7978 0.5890 0.3741 0.040 Uiso 1 1 calc R
C16 C 0.924(4) 0.514(2) 0.404(3) 0.038(5) Uani 1 1 d U
H16 H 0.8973 0.5075 0.4495 0.045 Uiso 1 1 calc R
C17 C 1.027(4) 0.474(2) 0.382(3) 0.038(6) Uani 1 1 d U
H17 H 1.0710 0.4408 0.4129 0.046 Uiso 1 1 calc R
C18 C 1.064(4) 0.483(2) 0.315(2) 0.031(4) Uani 1 1 d U
C19 C 1.146(3) 0.430(2) 0.284(2) 0.030(4) Uani 1 1 d U
C20 C 1.220(3) 0.4705(19) 0.229(2) 0.027(4) Uani 1 1 d U
C21 C 1.328(3) 0.444(2) 0.209(2) 0.030(5) Uani 1 1 d U
H21 H 1.3647 0.4014 0.2290 0.036 Uiso 1 1 calc R
C22 C 1.384(3) 0.482(2) 0.158(2) 0.030(5) Uani 1 1 d U
H22 H 1.4571 0.4627 0.1398 0.035 Uiso 1 1 calc R
C23 C 1.334(3) 0.547(2) 0.133(2) 0.028(5) Uani 1 1 d U
H23 H 1.3775 0.5744 0.1009 0.033 Uiso 1 1 calc R
C24 C 1.221(3) 0.572(2) 0.154(2) 0.028(4) Uani 1 1 d U
C25 C 1.162(4) 0.532(2) 0.199(2) 0.029(4) Uani 1 1 d U
C26 C 1.061(3) 0.370(2) 0.245(3) 0.038(8) Uani 1 1 d U
H26A H 0.9927 0.3930 0.2158 0.057 Uiso 1 1 calc R
H26B H 1.0256 0.3381 0.2789 0.057 Uiso 1 1 calc R
H26C H 1.1133 0.3407 0.2158 0.057 Uiso 1 1 calc R
C27 C 1.247(4) 0.393(3) 0.338(3) 0.040(8) Uani 1 1 d U
H27A H 1.2999 0.4312 0.3612 0.060 Uiso 1 1 calc R
H27B H 1.3009 0.3602 0.3134 0.060 Uiso 1 1 calc R
H27C H 1.2040 0.3658 0.3720 0.060 Uiso 1 1 calc R
C28 C 1.302(4) 0.705(2) 0.095(3) 0.036(5) Uani 1 1 d U
C29 C 1.405(4) 0.717(2) 0.137(3) 0.040(6) Uani 1 1 d U
H29 H 1.4083 0.7017 0.1841 0.048 Uiso 1 1 calc R
C30 C 1.518(4) 0.753(2) 0.110(3) 0.039(6) Uani 1 1 d U
H30 H 1.5968 0.7589 0.1368 0.047 Uiso 1 1 calc R
C31 C 1.495(5) 0.777(2) 0.045(3) 0.045(7) Uani 1 1 d U
H31 H 1.5628 0.8020 0.0259 0.054 Uiso 1 1 calc R
C32 C 1.384(5) 0.769(2) 0.001(3) 0.046(6) Uani 1 1 d U
H32 H 1.3771 0.7882 -0.0445 0.055 Uiso 1 1 calc R
C33 C 1.281(5) 0.733(2) 0.028(3) 0.046(6) Uani 1 1 d U
H33 H 1.2022 0.7271 0.0012 0.055 Uiso 1 1 calc R
C34 C 1.050(4) 0.656(2) 0.060(2) 0.033(5) Uani 1 1 d U
C35 C 1.042(4) 0.596(2) 0.015(2) 0.033(6) Uani 1 1 d U
H35 H 1.0958 0.5550 0.0233 0.040 Uiso 1 1 calc R
C36 C 0.956(5) 0.597(2) -0.041(3) 0.040(6) Uani 1 1 d U
H36 H 0.9556 0.5571 -0.0730 0.048 Uiso 1 1 calc R
C37 C 0.869(4) 0.651(2) -0.055(2) 0.039(6) Uani 1 1 d U
H37 H 0.8058 0.6481 -0.0926 0.047 Uiso 1 1 calc R
C38 C 0.877(4) 0.712(2) -0.010(2) 0.037(6) Uani 1 1 d U
H38 H 0.8249 0.7525 -0.0212 0.044 Uiso 1 1 calc R
C39 C 0.955(4) 0.713(2) 0.046(2) 0.036(6) Uani 1 1 d U
H39 H 0.9496 0.7522 0.0779 0.043 Uiso 1 1 calc R
I1 I 0.8540(3) 0.87071(15) 0.1671(2) 0.0486(9) Uani 1 1 d U
I2 I 1.0814(3) 0.75442(17) 0.35224(17) 0.0429(8) Uani 1 1 d U
O1 O 1.045(2) 0.5548(13) 0.2145(15) 0.028(4) Uani 1 1 d U
O2 O 0.311(6) 0.559(3) 0.469(2) 0.12(2) Uani 1 1 d .
O3 O 0.428(8) 0.445(6) 0.512(2) 0.25(7) Uani 1 1 d .
P1 P 0.7967(9) 0.6259(5) 0.2348(6) 0.030(2) Uani 1 1 d U
P2 P 1.1681(9) 0.6629(5) 0.1316(6) 0.0293(17) Uani 1 1 d U

loop_
_atom_site_aniso_label
_atom_site_aniso_U_11
_atom_site_aniso_U_22
_atom_site_aniso_U_33
_atom_site_aniso_U_23
_atom_site_aniso_U_13
_atom_site_aniso_U_12
Au1 0.0272(8) 0.0160(7) 0.0586(12) 0.0013(7) 0.0083(7) 0.0012(6)
Au2 0.0227(7) 0.0163(7) 0.0511(10) -0.0020(7) 0.0085(6) -0.0014(5)
C1 0.028(7) 0.041(11) 0.029(13) 0.007(9) 0.008(8) 0.006(6)
C2 0.031(10) 0.051(14) 0.032(15) 0.003(12) 0.019(11) 0.000(9)
C3 0.033(11) 0.065(15) 0.041(16) 0.003(13) 0.021(11) 0.006(11)
C4 0.035(12) 0.064(16) 0.045(16) 0.005(13) 0.022(12) 0.014(11)
C5 0.034(13) 0.056(15) 0.045(15) 0.003(12) 0.012(11) 0.018(10)
C6 0.032(12) 0.044(13) 0.033(15) 0.005(10) 0.009(10) 0.011(9)
C7 0.040(14) 0.024(7) 0.049(9) -0.004(7) 0.020(9) -0.008(10)
C8 0.040(15) 0.023(7) 0.046(12) -0.008(8) 0.023(12) -0.009(11)
C9 0.049(16) 0.031(9) 0.050(14) -0.013(9) 0.020(13) -0.009(12)
C10 0.053(16) 0.040(11) 0.046(12) -0.016(11) 0.024(13) -0.002(13)
C11 0.051(16) 0.042(12) 0.047(11) -0.009(10) 0.022(12) 0.000(13)
C12 0.048(16) 0.032(11) 0.048(9) -0.004(9) 0.024(12) -0.001(12)
C13 0.025(9) 0.020(10) 0.053(10) 0.005(8) 0.014(7) 0.005(7)
C14 0.027(10) 0.018(9) 0.053(8) 0.003(7) 0.016(6) 0.002(7)
C15 0.032(12) 0.022(12) 0.049(9) -0.003(10) 0.014(9) 0.001(9)
C16 0.034(13) 0.030(14) 0.051(11) 0.003(10) 0.012(10) -0.001(10)
C17 0.032(13) 0.031(13) 0.053(11) 0.007(10) 0.008(10) 0.003(9)
C18 0.023(10) 0.015(10) 0.056(11) 0.006(7) 0.011(8) -0.002(7)
C19 0.018(9) 0.017(8) 0.056(12) 0.002(6) 0.003(7) -0.001(5)
C20 0.017(9) 0.012(9) 0.052(11) -0.005(7) 0.005(7) 0.000(6)
C21 0.010(10) 0.016(11) 0.063(14) -0.002(9) 0.002(9) -0.003(7)
C22 0.019(11) 0.016(10) 0.054(15) -0.011(10) 0.009(9) -0.001(7)
C23 0.022(11) 0.020(10) 0.043(14) -0.008(9) 0.010(9) 0.001(7)
C24 0.019(9) 0.021(6) 0.046(11) -0.001(5) 0.008(7) 0.002(6)
C25 0.020(9) 0.020(8) 0.049(12) 0.000(7) 0.011(7) 0.005(6)
C26 0.013(14) 0.027(15) 0.08(2) -0.009(13) 0.008(12) -0.006(10)
C27 0.022(15) 0.04(2) 0.059(18) 0.009(13) 0.003(11) 0.005(11)
C28 0.028(8) 0.019(10) 0.062(11) -0.001(9) 0.018(7) 0.002(9)
C29 0.026(9) 0.026(13) 0.070(14) -0.002(12) 0.019(9) -0.007(10)
C30 0.034(10) 0.016(13) 0.072(16) 0.001(13) 0.025(11) -0.006(10)
C31 0.046(12) 0.019(14) 0.072(16) 0.001(12) 0.023(11) -0.004(11)
C32 0.057(14) 0.013(13) 0.071(15) 0.003(12) 0.017(10) -0.016(12)
C33 0.049(12) 0.020(13) 0.069(13) 0.009(12) 0.015(10) -0.009(12)
C34 0.030(8) 0.019(11) 0.051(8) -0.006(8) 0.002(8) 0.008(7)
C35 0.037(13) 0.015(11) 0.047(12) -0.002(9) 0.007(9) -0.002(9)
C36 0.049(15) 0.022(12) 0.050(13) -0.002(10) 0.001(10) -0.006(10)
C37 0.039(14) 0.033(14) 0.045(14) 0.002(11) 0.003(11) -0.004(11)
C38 0.034(13) 0.033(13) 0.043(14) 0.002(11) 0.002(9) 0.007(10)
C39 0.037(12) 0.021(12) 0.048(13) 0.001(10) -0.002(9) 0.011(9)
I1 0.0481(18) 0.0138(12) 0.085(3) 0.0011(14) 0.0113(16) 0.0009(11)
I2 0.0449(16) 0.0328(16) 0.0523(17) -0.0071(13) 0.0112(13) -0.0073(12)
O1 0.020(8) 0.012(9) 0.053(10) 0.002(8) 0.012(7) 0.004(6)
O2 0.21(6) 0.08(3) 0.07(3) -0.02(2) 0.08(3) -0.10(4)
O3 0.27(10) 0.45(16) 0.02(3) 0.06(5) 0.02(4) 0.26(11)
P1 0.020(3) 0.015(3) 0.057(6) -0.001(3) 0.009(4) 0.000(3)
P2 0.018(3) 0.019(4) 0.051(4) -0.001(4) 0.004(3) 0.000(3)

loop_
_atom_type_symbol
_atom_type_description
_atom_type_scat_dispersion_real
_atom_type_scat_dispersion_imag
_atom_type_scat_source
C C 0.0033 0.0016 'International Tables Vol C Tables 4.2.6.8 and 6.1.1.4'
H H 0.0000 0.0000 'International Tables Vol C Tables 4.2.6.8 and 6.1.1.4'
O O 0.0106 0.0060 'International Tables Vol C Tables 4.2.6.8 and 6.1.1.4'
P P 0.1023 0.0942 'International Tables Vol C Tables 4.2.6.8 and 6.1.1.4'
I I -0.4742 1.8119 'International Tables Vol C Tables 4.2.6.8 and 6.1.1.4'
Au Au -2.0133 8.8022 'International Tables Vol C Tables 4.2.6.8 and 6.1.1.4'

loop_
_geom_angle_atom_site_label_1
_geom_angle_atom_site_label_2
_geom_angle_atom_site_label_3
_geom_angle
P1 Au1 I1 165.3(3)
P1 Au1 Au2 95.5(3)
I1 Au1 Au2 98.68(9)
P2 Au2 I2 169.9(3)
P2 Au2 Au1 101.0(3)
I2 Au2 Au1 83.94(9)
C2 C1 C6 118(4)
C2 C1 P1 124(4)
C6 C1 P1 118(3)
C1 C2 C3 127(5)
C1 C2 H2 116.3
C3 C2 H2 116.3
C4 C3 C2 113(5)
C4 C3 H3 123.5
C2 C3 H3 123.5
C5 C4 C3 120(4)
C5 C4 H4 120.0
C3 C4 H4 120.0
C6 C5 C4 125(5)
C6 C5 H5 117.7
C4 C5 H5 117.7
C5 C6 C1 116(5)
C5 C6 H6 122.0
C1 C6 H6 122.0
C12 C7 C8 120(4)
C12 C7 P1 119(3)
C8 C7 P1 120(4)
C7 C8 C9 118(5)
C7 C8 H8 121.1
C9 C8 H8 121.1
C10 C9 C8 122(5)
C10 C9 H9 118.9
C8 C9 H9 118.9
C9 C10 C11 119(5)
C9 C10 H10 120.4
C11 C10 H10 120.4
C12 C11 C10 120(5)
C12 C11 H11 119.9
C10 C11 H11 119.9
C11 C12 C7 121(5)
C11 C12 H12 119.7
C7 C12 H12 119.7
O1 C13 C18 122(4)
O1 C13 C14 118(4)
C18 C13 C14 120(4)
C15 C14 C13 120(4)
C15 C14 P1 122(3)
C13 C14 P1 118(3)
C14 C15 C16 125(4)
C14 C15 H15 117.7
C16 C15 H15 117.7
C15 C16 C17 117(4)
C15 C16 H16 121.4
C17 C16 H16 121.4
C18 C17 C16 121(4)
C18 C17 H17 119.5
C16 C17 H17 119.5
C13 C18 C17 117(4)
C13 C18 C19 120(4)
C17 C18 C19 122(4)
C18 C19 C26 109(3)
C18 C19 C20 108(3)
C26 C19 C20 108(4)
C18 C19 C27 114(4)
C26 C19 C27 110(3)
C20 C19 C27 107(3)
C21 C20 C25 122(4)
C21 C20 C19 122(3)
C25 C20 C19 116(3)
C20 C21 C22 118(4)
C20 C21 H21 121.1
C22 C21 H21 121.1
C23 C22 C21 121(3)
C23 C22 H22 119.7
C21 C22 H22 119.7
C22 C23 C24 120(4)
C22 C23 H23 120.1
C24 C23 H23 120.1
C25 C24 C23 119(4)
C25 C24 P2 121(3)
C23 C24 P2 119(3)
C24 C25 O1 118(3)
C24 C25 C20 120(3)
O1 C25 C20 122(4)
C19 C26 H26A 109.5
C19 C26 H26B 109.5
H26A C26 H26B 109.5
C19 C26 H26C 109.5
H26A C26 H26C 109.5
H26B C26 H26C 109.5
C19 C27 H27A 109.5
C19 C27 H27B 109.5
H27A C27 H27B 109.5
C19 C27 H27C 109.5
H27A C27 H27C 109.5
H27B C27 H27C 109.5
C29 C28 C33 124(4)
C29 C28 P2 118(4)
C33 C28 P2 117(3)
C28 C29 C30 120(5)
C28 C29 H29 119.9
C30 C29 H29 119.9
C31 C30 C29 113(4)
C31 C30 H30 123.5
C29 C30 H30 123.5
C30 C31 C32 127(4)
C30 C31 H31 116.3
C32 C31 H31 116.3
C31 C32 C33 118(5)
C31 C32 H32 121.1
C33 C32 H32 121.1
C28 C33 C32 117(5)
C28 C33 H33 121.7
C32 C33 H33 121.7
C35 C34 C39 116(4)
C35 C34 P2 123(3)
C39 C34 P2 121(3)
C36 C35 C34 119(4)
C36 C35 H35 120.3
C34 C35 H35 120.3
C35 C36 C37 124(4)
C35 C36 H36 118.2
C37 C36 H36 118.2
C36 C37 C38 117(4)
C36 C37 H37 121.4
C38 C37 H37 121.4
C39 C38 C37 122(4)
C39 C38 H38 118.9
C37 C38 H38 118.9
C38 C39 C34 121(4)
C38 C39 H39 119.7
C34 C39 H39 119.7
C13 O1 C25 118(3)
C1 P1 C7 107(2)
C1 P1 C14 102.0(19)
C7 P1 C14 104(2)
C1 P1 Au1 104.9(15)
C7 P1 Au1 116.1(15)
C14 P1 Au1 121.8(13)
C34 P2 C28 104(2)
C34 P2 C24 107.5(19)
C28 P2 C24 104.6(18)
C34 P2 Au2 120.0(14)
C28 P2 Au2 112.9(15)
C24 P2 Au2 106.5(14)

loop_
_geom_bond_atom_site_label_1
_geom_bond_atom_site_label_2
_geom_bond_distance
Au1 P1 2.238(10)
Au1 I1 2.542(3)
Au1 Au2 2.892(2)
Au2 P2 2.231(12)
Au2 I2 2.543(4)
C1 C2 1.33(6)
C1 C6 1.43(6)
C1 P1 1.79(4)
C2 C3 1.40(6)
C2 H2 0.9500
C3 C4 1.39(7)
C3 H3 0.9500
C4 C5 1.39(7)
C4 H4 0.9500
C5 C6 1.33(6)
C5 H5 0.9500
C6 H6 0.9500
C7 C12 1.38(7)
C7 C8 1.38(6)
C7 P1 1.81(5)
C8 C9 1.41(6)
C8 H8 0.9500
C9 C10 1.33(7)
C9 H9 0.9500
C10 C11 1.39(7)
C10 H10 0.9500
C11 C12 1.36(7)
C11 H11 0.9500
C12 H12 0.9500
C13 O1 1.33(5)
C13 C18 1.35(6)
C13 C14 1.45(5)
C14 C15 1.26(6)
C14 P1 1.84(5)
C15 C16 1.35(6)
C15 H15 0.9500
C16 C17 1.41(6)
C16 H16 0.9500
C17 C18 1.40(6)
C17 H17 0.9500
C18 C19 1.47(5)
C19 C26 1.57(5)
C19 C20 1.57(6)
C19 C27 1.58(6)
C20 C21 1.32(5)
C20 C25 1.39(5)
C21 C22 1.38(6)
C21 H21 0.9500
C22 C23 1.37(5)
C22 H22 0.9500
C23 C24 1.38(5)
C23 H23 0.9500
C24 C25 1.32(5)
C24 P2 1.81(4)
C25 O1 1.38(4)
C26 H26A 0.9800
C26 H26B 0.9800
C26 H26C 0.9800
C27 H27A 0.9800
C27 H27B 0.9800
C27 H27C 0.9800
C28 C29 1.32(7)
C28 C33 1.40(7)
C28 P2 1.81(4)
C29 C30 1.50(5)
C29 H29 0.9500
C30 C31 1.34(7)
C30 H30 0.9500
C31 C32 1.40(7)
C31 H31 0.9500
C32 C33 1.41(6)
C32 H32 0.9500
C33 H33 0.9500
C34 C35 1.41(6)
C34 C39 1.47(5)
C34 P2 1.79(4)
C35 C36 1.35(6)
C35 H35 0.9500
C36 C37 1.37(6)
C36 H36 0.9500
C37 C38 1.41(6)
C37 H37 0.9500
C38 C39 1.30(6)
C38 H38 0.9500
C39 H39 0.9500

loop_
_geom_torsion_atom_site_label_1
_geom_torsion_atom_site_label_2
_geom_torsion_atom_site_label_3
_geom_torsion_atom_site_label_4
_geom_torsion
P1 Au1 Au2 P2 84.9(4)
I1 Au1 Au2 P2 -99.1(3)
P1 Au1 Au2 I2 -86.2(3)
I1 Au1 Au2 I2 89.82(13)
C6 C1 C2 C3 0(7)
P1 C1 C2 C3 -180(4)
C1 C2 C3 C4 3(8)
C2 C3 C4 C5 -8(7)
C3 C4 C5 C6 10(8)
C4 C5 C6 C1 -6(7)
C2 C1 C6 C5 1(6)
P1 C1 C6 C5 -179(3)
C12 C7 C8 C9 -1(6)
P1 C7 C8 C9 175(3)
C7 C8 C9 C10 -1(7)
C8 C9 C10 C11 2(7)
C9 C10 C11 C12 -2(7)
C10 C11 C12 C7 0(7)
C8 C7 C12 C11 1(7)
P1 C7 C12 C11 -175(4)
O1 C13 C14 C15 -171(4)
C18 C13 C14 C15 6(7)
O1 C13 C14 P1 18(5)
C18 C13 C14 P1 -165(3)
C13 C14 C15 C16 -2(7)
P1 C14 C15 C16 168(4)
C14 C15 C16 C17 0(7)
C15 C16 C17 C18 -2(7)
O1 C13 C18 C17 170(4)
C14 C13 C18 C17 -7(6)
O1 C13 C18 C19 -21(6)
C14 C13 C18 C19 162(4)
C16 C17 C18 C13 5(6)
C16 C17 C18 C19 -164(4)
C13 C18 C19 C26 -79(5)
C17 C18 C19 C26 90(5)
C13 C18 C19 C20 39(5)
C17 C18 C19 C20 -153(4)
C13 C18 C19 C27 158(4)
C17 C18 C19 C27 -34(5)
C18 C19 C20 C21 158(4)
C26 C19 C20 C21 -83(5)
C27 C19 C20 C21 36(5)
C18 C19 C20 C25 -27(5)
C26 C19 C20 C25 91(4)
C27 C19 C20 C25 -150(4)
C25 C20 C21 C22 2(6)
C19 C20 C21 C22 176(4)
C20 C21 C22 C23 5(6)
C21 C22 C23 C24 -6(6)
C22 C23 C24 C25 0(6)
C22 C23 C24 P2 171(3)
C23 C24 C25 O1 -175(4)
P2 C24 C25 O1 15(6)
C23 C24 C25 C20 7(7)
P2 C24 C25 C20 -163(3)
C21 C20 C25 C24 -8(7)
C19 C20 C25 C24 177(4)
C21 C20 C25 O1 173(4)
C19 C20 C25 O1 -1(6)
C33 C28 C29 C30 -9(7)
P2 C28 C29 C30 -178(3)
C28 C29 C30 C31 6(6)
C29 C30 C31 C32 -2(7)
C30 C31 C32 C33 0(7)
C29 C28 C33 C32 7(7)
P2 C28 C33 C32 176(3)
C31 C32 C33 C28 -2(6)
C39 C34 C35 C36 6(6)
P2 C34 C35 C36 -175(4)
C34 C35 C36 C37 -5(7)
C35 C36 C37 C38 5(7)
C36 C37 C38 C39 -7(7)
C37 C38 C39 C34 9(7)
C35 C34 C39 C38 -8(7)
P2 C34 C39 C38 173(4)
C18 C13 O1 C25 -12(6)
C14 C13 O1 C25 165(4)
C24 C25 O1 C13 -156(4)
C20 C25 O1 C13 23(6)
C2 C1 P1 C7 24(4)
C6 C1 P1 C7 -155(3)
C2 C1 P1 C14 -84(4)
C6 C1 P1 C14 96(4)
C2 C1 P1 Au1 148(4)
C6 C1 P1 Au1 -32(4)
C12 C7 P1 C1 93(4)
C8 C7 P1 C1 -82(4)
C12 C7 P1 C14 -160(3)
C8 C7 P1 C14 25(4)
C12 C7 P1 Au1 -23(4)
C8 C7 P1 Au1 161(3)
C15 C14 P1 C1 -8(4)
C13 C14 P1 C1 163(3)
C15 C14 P1 C7 -118(4)
C13 C14 P1 C7 52(4)
C15 C14 P1 Au1 109(4)
C13 C14 P1 Au1 -81(3)
I1 Au1 P1 C1 -23(2)
Au2 Au1 P1 C1 141.3(15)
I1 Au1 P1 C7 95(2)
Au2 Au1 P1 C7 -101.1(16)
I1 Au1 P1 C14 -137.6(18)
Au2 Au1 P1 C14 26.7(16)
C35 C34 P2 C28 88(4)
C39 C34 P2 C28 -93(4)
C35 C34 P2 C24 -23(4)
C39 C34 P2 C24 156(4)
C35 C34 P2 Au2 -144(3)
C39 C34 P2 Au2 34(4)
C29 C28 P2 C34 -180(3)
C33 C28 P2 C34 10(4)
C29 C28 P2 C24 -67(4)
C33 C28 P2 C24 123(3)
C29 C28 P2 Au2 48(4)
C33 C28 P2 Au2 -122(3)
C25 C24 P2 C34 -88(4)
C23 C24 P2 C34 101(4)
C25 C24 P2 C28 161(4)
C23 C24 P2 C28 -9(4)
C25 C24 P2 Au2 41(4)
C23 C24 P2 Au2 -129(3)
I2 Au2 P2 C34 125(2)
Au1 Au2 P2 C34 7.1(17)
I2 Au2 P2 C28 -111(2)
Au1 Au2 P2 C28 130.7(16)
I2 Au2 P2 C24 3(2)
Au1 Au2 P2 C24 -115.1(13)
